data_7157997
loop_
_publ_author_name
'Kong, Xiang-Kai'
'Xiong, Zhi-Min'
'Zhi, Xiang'
'Meng, Xue-Ling'
'Zhao, Jing-Feng'
'Chen, Wen'
'Zhang, Hongbin'

_publ_section_title
;
 Lewis acid mediated cyclization: synthesis of 2 spirocyclohexylindolines.
;
_journal_issue 18
_journal_name_full 'Organic &amp; biomolecular chemistry'
_journal_page_first 4043
_journal_page_last 4047
_journal_paper_doi 10.1039/d1ob00293g
_journal_volume 19
_journal_year 2021
_chemical_formula_moiety 'C26 H37 N O6'
_chemical_formula_sum 'C26 H37 N O6'
_chemical_formula_weight 459.56
_space_group_crystal_system monoclinic
_space_group_IT_number 9
_space_group_name_Hall 'C -2yc'
_space_group_name_H-M_alt 'C 1 c 1'
_atom_sites_solution_hydrogens geom
_audit_block_doi 10.5517/ccdc.csd.cc26s4dk
_audit_update_record
;
2020-12-08 deposited with the CCDC.	2021-03-29 downloaded from the CCDC.
;
_cell_angle_alpha 90
_cell_angle_beta 94.4460(10)
_cell_angle_gamma 90
_cell_formula_units_Z 4
_cell_length_a 14.5546(4)
_cell_length_b 19.3096(6)
_cell_length_c 8.6608(3)
_cell_measurement_reflns_used 9807
_cell_measurement_temperature 100.(2)
_cell_measurement_theta_max 72.3826
_cell_measurement_theta_min 3.8105
_cell_volume 2426.74(13)
_computing_cell_refinement 'SAINT V8.38A (Bruker AXS Inc., 2017)'
_computing_data_collection 'Bruker Instrument Service vV6.2.9'
_computing_data_reduction 'SAINT V8.38A (Bruker AXS Inc., 2017)'
_computing_structure_refinement 'SHELXL-2017/1 (Sheldrick, 2017)'
_computing_structure_solution 'SHELXT 2014/5 (Sheldrick, 2014)'
_diffrn_ambient_temperature 100.(2)
_diffrn_detector_area_resol_mean 7.3910
_diffrn_measured_fraction_theta_full 0.994
_diffrn_measured_fraction_theta_max 0.994
_diffrn_measurement_device_type 'Bruker D8 QUEST PHOTON II'
_diffrn_radiation_monochromator 'Helixos MX multilayer Optic'
_diffrn_radiation_type 'Cu K\a'
_diffrn_radiation_wavelength 1.54178
_diffrn_reflns_av_R_equivalents 0.0265
_diffrn_reflns_av_unetI/netI 0.0302
_diffrn_reflns_limit_h_max 17
_diffrn_reflns_limit_h_min -17
_diffrn_reflns_limit_k_max 23
_diffrn_reflns_limit_k_min -23
_diffrn_reflns_limit_l_max 10
_diffrn_reflns_limit_l_min -10
_diffrn_reflns_number 10507
_diffrn_reflns_theta_full 72.38
_diffrn_reflns_theta_max 72.38
_diffrn_reflns_theta_min 3.81
_diffrn_source 'Ius Diamond'
_diffrn_source_type Microfocus
_exptl_absorpt_coefficient_mu 0.718
_exptl_absorpt_correction_T_max 0.95
_exptl_absorpt_correction_T_min 0.82
_exptl_absorpt_correction_type multi-scan
_exptl_absorpt_process_details
;
SADABS-2016/2 - Bruker AXS area detector scaling and absorption correction
;
_exptl_crystal_colour 'translucent light colourless'
_exptl_crystal_density_diffrn 1.258
_exptl_crystal_density_method 'not measured'
_exptl_crystal_description plate
_exptl_crystal_F_000 992
_exptl_crystal_size_max 0.300
_exptl_crystal_size_mid 0.280
_exptl_crystal_size_min 0.070
_refine_diff_density_max 0.383
_refine_diff_density_min -0.356
_refine_ls_abs_structure_details
;

Flack x determined using 1375 quotients [(I+)-(I-)]/[(I+)+(I-)]
(Parsons, Flack and Wagner, Acta Cryst. B69 (2013) 249-259).
;
_refine_ls_abs_structure_Flack 0.12(7)
_refine_ls_extinction_method none
_refine_ls_goodness_of_fit_ref 0.829
_refine_ls_hydrogen_treatment constr
_refine_ls_matrix_type full
_refine_ls_number_parameters 306
_refine_ls_number_reflns 3811
_refine_ls_number_restraints 2
_refine_ls_restrained_S_all 0.829
_refine_ls_R_factor_all 0.0289
_refine_ls_R_factor_gt 0.0287
_refine_ls_shift/su_max 0.001
_refine_ls_shift/su_mean 0.000
_refine_ls_structure_factor_coef Fsqd
_refine_ls_weighting_details 'w=1/[\s^2^(Fo^2^)+(0.1000P)^2^] where P=(Fo^2^+2Fc^2^)/3'
_refine_ls_weighting_scheme calc
_refine_ls_wR_factor_gt 0.0877
_refine_ls_wR_factor_ref 0.0882
_reflns_number_gt 3784
_reflns_number_total 3811
_reflns_threshold_expression 'I > 2\s(I)'
_cod_data_source_file d1ob00293g2.cif
_cod_data_source_block zhb_kxk1
_cod_depositor_comments
;
The following automatic conversions were performed:

data item '_exptl_absorpt_correction_type' value 'Multi-Scan' was
changed to 'multi-scan' in accordance with the
/home/data/users/saulius/crontab/automatic-downloads/rss-feeds/RSC/lib/dictionaries/cif_core.dic
dictionary named 'cif_core.dic' version 2.4.2 last updated on
2011-04-26.

Automatic conversion script
Id: cif_fix_values 7556 2019-12-06 15:28:31Z antanas 

 Adding full bibliography for 7157995--7158001.cif.
;
_cod_database_code 7157997

loop_
_space_group_symop_operation_xyz
'x, y, z'
'x, -y, z+1/2'
'x+1/2, y+1/2, z'
'x+1/2, -y+1/2, z+1/2'

loop_
_atom_site_type_symbol
_atom_site_label
_atom_site_fract_x
_atom_site_fract_y
_atom_site_fract_z
_atom_site_U_iso_or_equiv
_atom_site_adp_type
_atom_site_calc_flag
_atom_site_refinement_flags_adp
_atom_site_refinement_flags_occupancy
_atom_site_refinement_flags_posn
_atom_site_occupancy
_atom_site_disorder_assembly
_atom_site_disorder_group
O O1 0.44548(8) 0.77806(6) 0.58090(13) 0.0144(2) Uani d . . . 1 . .
O O2 0.49023(9) 0.63271(6) 0.76342(14) 0.0183(3) Uani d . . . 1 . .
O O3 0.58057(9) 0.77322(6) 0.72996(15) 0.0184(3) Uani d . . . 1 . .
O O4 0.48786(10) 0.52823(6) 0.64662(15) 0.0219(3) Uani d . . . 1 . .
O O5 0.57517(8) 0.82563(6) 0.37876(13) 0.0148(2) Uani d . . . 1 . .
O O6 0.65587(9) 0.74088(6) 0.27127(16) 0.0201(3) Uani d . . . 1 . .
N N1 0.55257(10) 0.60931(7) 0.33622(17) 0.0156(3) Uani d . . . 1 . .
H H12 0.540641 0.585234 0.250747 0.019 Uiso calc U . R 1 . .
C C1 0.44619(13) 0.89068(9) 0.7172(2) 0.0199(4) Uani d . . . 1 . .
H H9 0.505219 0.881818 0.77618 0.03 Uiso calc U . R 1 . .
H H8 0.408737 0.921541 0.776595 0.03 Uiso calc U . R 1 . .
H H1 0.457321 0.912551 0.618257 0.03 Uiso calc U . R 1 . .
C C2 0.39533(11) 0.82247(9) 0.68696(19) 0.0158(3) Uani d . . . 1 . .
C C3 0.53184(11) 0.75722(8) 0.61688(19) 0.0135(3) Uani d . . . 1 . .
C C4 0.56559(11) 0.71151(7) 0.48640(18) 0.0126(3) Uani d . . . 1 . .
C C5 0.49171(11) 0.66212(8) 0.39694(18) 0.0129(3) Uani d . . . 1 . .
C C6 0.42321(11) 0.62867(8) 0.50805(19) 0.0149(3) Uani d . . . 1 . .
H H13 0.388157 0.667488 0.552388 0.018 Uiso calc U . R 1 . .
C C7 0.47119(12) 0.58960(8) 0.6437(2) 0.0156(3) Uani d . . . 1 . .
C C8 0.54551(14) 0.60495(10) 0.8954(2) 0.0241(4) Uani d . . . 1 . .
H H15 0.514735 0.56429 0.935309 0.036 Uiso calc U . R 1 . .
H H2 0.553018 0.64028 0.976692 0.036 Uiso calc U . R 1 . .
H H14 0.606174 0.591523 0.86364 0.036 Uiso calc U . R 1 . .
C C9 0.30377(12) 0.83502(9) 0.5926(2) 0.0199(4) Uani d . . . 1 . .
H H3 0.315211 0.858103 0.495184 0.03 Uiso calc U . R 1 . .
H H38 0.26437 0.864416 0.651929 0.03 Uiso calc U . R 1 . .
H H4 0.272993 0.790606 0.570266 0.03 Uiso calc U . R 1 . .
C C10 0.38187(12) 0.78241(8) 0.8342(2) 0.0173(3) Uani d . . . 1 . .
H H7 0.349056 0.739141 0.808059 0.026 Uiso calc U . R 1 . .
H H6 0.345762 0.810351 0.902002 0.026 Uiso calc U . R 1 . .
H H5 0.442081 0.771848 0.88751 0.026 Uiso calc U . R 1 . .
C C11 0.64220(11) 0.66069(8) 0.5348(2) 0.0149(3) Uani d . . . 1 . .
C C12 0.71690(13) 0.66550(9) 0.6433(2) 0.0184(3) Uani d . . . 1 . .
H H28 0.723991 0.704479 0.710056 0.022 Uiso calc U . R 1 . .
C C13 0.78186(13) 0.61186(10) 0.6528(2) 0.0227(4) Uani d . . . 1 . .
H H27 0.832597 0.613633 0.728636 0.027 Uiso calc U . R 1 . .
C C14 0.77218(13) 0.55592(9) 0.5513(2) 0.0242(4) Uani d . . . 1 . .
H H10 0.81749 0.520404 0.557307 0.029 Uiso calc U . R 1 . .
C C15 0.69748(13) 0.55094(8) 0.4411(2) 0.0214(4) Uani d . . . 1 . .
H H11 0.691429 0.512799 0.371799 0.026 Uiso calc U . R 1 . .
C C16 0.63187(12) 0.60369(8) 0.4358(2) 0.0168(3) Uani d . . . 1 . .
C C17 0.35277(12) 0.58256(8) 0.4171(2) 0.0175(3) Uani d . . . 1 . .
H H16 0.311626 0.560961 0.489136 0.021 Uiso calc U . R 1 . .
H H17 0.385223 0.545081 0.365348 0.021 Uiso calc U . R 1 . .
C C18 0.29520(12) 0.62508(9) 0.2952(2) 0.0181(4) Uani d . . . 1 . .
H H18 0.266718 0.664479 0.349283 0.022 Uiso calc U . R 1 . .
C C19 0.35999(12) 0.65527(9) 0.1819(2) 0.0184(3) Uani d . . . 1 . .
H H19 0.389029 0.617037 0.127138 0.022 Uiso calc U . R 1 . .
H H20 0.323998 0.683714 0.103705 0.022 Uiso calc U . R 1 . .
C C20 0.43498(11) 0.69989(8) 0.26510(19) 0.0156(3) Uani d . . . 1 . .
H H22 0.40588 0.741195 0.308295 0.019 Uiso calc U . R 1 . .
H H21 0.477237 0.716173 0.188537 0.019 Uiso calc U . R 1 . .
C C21 0.21807(13) 0.58272(9) 0.2137(2) 0.0233(4) Uani d . . . 1 . .
H H23 0.179763 0.612735 0.143839 0.035 Uiso calc U . R 1 . .
H H24 0.180165 0.562458 0.290784 0.035 Uiso calc U . R 1 . .
H H25 0.244494 0.545638 0.153837 0.035 Uiso calc U . R 1 . .
C C22 0.60512(11) 0.76070(8) 0.36478(19) 0.0137(3) Uani d . . . 1 . .
C C23 0.60130(12) 0.87952(8) 0.2679(2) 0.0164(3) Uani d . . . 1 . .
C C24 0.56146(14) 0.86209(10) 0.1058(2) 0.0258(4) Uani d . . . 1 . .
H H30 0.590967 0.820082 0.069792 0.039 Uiso calc U . R 1 . .
H H29 0.572675 0.900586 0.035979 0.039 Uiso calc U . R 1 . .
H H31 0.494974 0.854313 0.106799 0.039 Uiso calc U . R 1 . .
C C25 0.55431(13) 0.94381(8) 0.3281(2) 0.0214(4) Uani d . . . 1 . .
H H34 0.488219 0.934866 0.331453 0.032 Uiso calc U . R 1 . .
H H32 0.563372 0.98297 0.258866 0.032 Uiso calc U . R 1 . .
H H33 0.581203 0.954827 0.432402 0.032 Uiso calc U . R 1 . .
C C26 0.70572(12) 0.88824(9) 0.2761(2) 0.0212(4) Uani d . . . 1 . .
H H36 0.729356 0.894689 0.384233 0.032 Uiso calc U . R 1 . .
H H35 0.721233 0.928813 0.215337 0.032 Uiso calc U . R 1 . .
H H37 0.733671 0.846825 0.23412 0.032 Uiso calc U . R 1 . .

loop_
_atom_site_aniso_label
_atom_site_aniso_U_11
_atom_site_aniso_U_22
_atom_site_aniso_U_33
_atom_site_aniso_U_12
_atom_site_aniso_U_13
_atom_site_aniso_U_23
O1 0.0153(5) 0.0148(5) 0.0136(6) 0.0001(4) 0.0043(4) -0.0026(4)
O2 0.0269(6) 0.0164(5) 0.0118(6) 0.0018(5) 0.0022(5) 0.0005(4)
O3 0.0207(6) 0.0182(6) 0.0163(6) 0.0014(4) 0.0010(5) -0.0043(4)
O4 0.0340(7) 0.0130(5) 0.0190(6) 0.0018(5) 0.0050(5) 0.0018(5)
O5 0.0175(5) 0.0117(5) 0.0159(6) 0.0002(4) 0.0049(4) 0.0026(4)
O6 0.0237(6) 0.0166(5) 0.0214(7) 0.0002(5) 0.0110(5) 0.0001(5)
N1 0.0187(6) 0.0136(6) 0.0151(7) -0.0003(5) 0.0046(5) -0.0032(5)
C1 0.0257(8) 0.0151(7) 0.0200(9) 0.0001(7) 0.0078(7) -0.0013(6)
C2 0.0170(8) 0.0161(7) 0.0149(8) 0.0009(6) 0.0054(6) -0.0019(6)
C3 0.0170(8) 0.0101(6) 0.0138(8) 0.0001(6) 0.0040(6) 0.0017(6)
C4 0.0139(7) 0.0120(6) 0.0121(8) 0.0012(6) 0.0025(5) -0.0004(6)
C5 0.0159(7) 0.0112(7) 0.0117(8) -0.0022(6) 0.0026(6) -0.0010(5)
C6 0.0175(7) 0.0135(7) 0.0141(8) -0.0016(6) 0.0032(6) 0.0014(5)
C7 0.0201(8) 0.0144(7) 0.0132(8) -0.0015(6) 0.0055(6) 0.0002(6)
C8 0.0340(9) 0.0240(8) 0.0142(9) 0.0035(7) 0.0002(7) 0.0038(7)
C9 0.0166(8) 0.0233(8) 0.0202(9) 0.0033(6) 0.0033(6) 0.0013(6)
C10 0.0205(8) 0.0188(8) 0.0135(8) -0.0001(6) 0.0067(6) 0.0004(6)
C11 0.0164(7) 0.0133(7) 0.0159(8) 0.0011(6) 0.0060(6) 0.0036(6)
C12 0.0180(7) 0.0200(8) 0.0177(8) 0.0016(6) 0.0048(6) 0.0023(6)
C13 0.0201(8) 0.0268(9) 0.0215(9) 0.0053(7) 0.0041(6) 0.0070(7)
C14 0.0230(9) 0.0227(9) 0.0281(10) 0.0092(7) 0.0104(7) 0.0093(7)
C15 0.0262(9) 0.0135(7) 0.0259(9) 0.0042(7) 0.0111(7) 0.0027(7)
C16 0.0196(8) 0.0149(7) 0.0168(8) 0.0000(6) 0.0074(6) 0.0020(6)
C17 0.0191(8) 0.0153(7) 0.0185(8) -0.0039(6) 0.0038(6) 0.0004(6)
C18 0.0197(8) 0.0159(7) 0.0189(9) -0.0020(6) 0.0031(6) -0.0007(6)
C19 0.0210(8) 0.0182(7) 0.0156(8) -0.0035(6) -0.0003(6) -0.0004(6)
C20 0.0186(7) 0.0157(7) 0.0126(7) -0.0030(6) 0.0015(6) 0.0025(6)
C21 0.0222(9) 0.0204(8) 0.0274(10) -0.0059(7) 0.0012(7) -0.0032(7)
C22 0.0133(7) 0.0137(7) 0.0142(8) -0.0012(6) 0.0009(6) 0.0013(6)
C23 0.0186(8) 0.0125(7) 0.0184(9) -0.0020(6) 0.0027(6) 0.0050(6)
C24 0.0333(10) 0.0264(9) 0.0169(9) -0.0025(8) -0.0022(7) 0.0057(7)
C25 0.0218(8) 0.0153(8) 0.0273(9) 0.0010(6) 0.0036(6) 0.0053(7)
C26 0.0187(9) 0.0169(7) 0.0287(10) -0.0031(6) 0.0067(7) 0.0040(7)

loop_
_atom_type_symbol
_atom_type_description
_atom_type_scat_dispersion_real
_atom_type_scat_dispersion_imag
_atom_type_scat_source
C C 0.0181 0.0091 'International Tables Vol C Tables 4.2.6.8 and 6.1.1.4'
H H 0.0000 0.0000 'International Tables Vol C Tables 4.2.6.8 and 6.1.1.4'
N N 0.0311 0.0180 'International Tables Vol C Tables 4.2.6.8 and 6.1.1.4'
O O 0.0492 0.0322 'International Tables Vol C Tables 4.2.6.8 and 6.1.1.4'

loop_
_geom_angle_atom_site_label_1
_geom_angle_atom_site_label_2
_geom_angle_atom_site_label_3
_geom_angle_site_symmetry_1
_geom_angle_site_symmetry_3
_geom_angle
_geom_angle_publ_flag
C3 O1 C2 . . 121.87(13) ?
C7 O2 C8 . . 116.68(13) ?
C22 O5 C23 . . 119.82(13) ?
C16 N1 C5 . . 109.00(13) ?
C16 N1 H12 . . 125.5 ?
C5 N1 H12 . . 125.5 ?
C2 C1 H9 . . 109.5 ?
C2 C1 H8 . . 109.5 ?
H9 C1 H8 . . 109.5 ?
C2 C1 H1 . . 109.5 ?
H9 C1 H1 . . 109.5 ?
H8 C1 H1 . . 109.5 ?
O1 C2 C10 . . 109.04(13) ?
O1 C2 C1 . . 110.44(12) ?
C10 C2 C1 . . 112.90(14) ?
O1 C2 C9 . . 102.15(13) ?
C10 C2 C9 . . 111.48(14) ?
C1 C2 C9 . . 110.30(14) ?
O3 C3 O1 . . 126.71(15) ?
O3 C3 C4 . . 122.77(15) ?
O1 C3 C4 . . 110.43(14) ?
C11 C4 C3 . . 115.83(13) ?
C11 C4 C22 . . 106.15(12) ?
C3 C4 C22 . . 107.51(12) ?
C11 C4 C5 . . 101.59(12) ?
C3 C4 C5 . . 117.21(13) ?
C22 C4 C5 . . 107.83(12) ?
N1 C5 C20 . . 111.44(13) ?
N1 C5 C6 . . 111.11(12) ?
C20 C5 C6 . . 108.58(13) ?
N1 C5 C4 . . 100.72(12) ?
C20 C5 C4 . . 112.35(12) ?
C6 C5 C4 . . 112.54(12) ?
C7 C6 C17 . . 111.03(13) ?
C7 C6 C5 . . 113.63(13) ?
C17 C6 C5 . . 110.75(13) ?
C7 C6 H13 . . 107.0 ?
C17 C6 H13 . . 107.0 ?
C5 C6 H13 . . 107.0 ?
O4 C7 O2 . . 124.25(16) ?
O4 C7 C6 . . 125.57(16) ?
O2 C7 C6 . . 110.14(14) ?
O2 C8 H15 . . 109.5 ?
O2 C8 H2 . . 109.5 ?
H15 C8 H2 . . 109.5 ?
O2 C8 H14 . . 109.5 ?
H15 C8 H14 . . 109.5 ?
H2 C8 H14 . . 109.5 ?
C2 C9 H3 . . 109.5 ?
C2 C9 H38 . . 109.5 ?
H3 C9 H38 . . 109.5 ?
C2 C9 H4 . . 109.5 ?
H3 C9 H4 . . 109.5 ?
H38 C9 H4 . . 109.5 ?
C2 C10 H7 . . 109.5 ?
C2 C10 H6 . . 109.5 ?
H7 C10 H6 . . 109.5 ?
C2 C10 H5 . . 109.5 ?
H7 C10 H5 . . 109.5 ?
H6 C10 H5 . . 109.5 ?
C12 C11 C16 . . 120.75(15) ?
C12 C11 C4 . . 131.68(15) ?
C16 C11 C4 . . 107.34(14) ?
C11 C12 C13 . . 118.80(17) ?
C11 C12 H28 . . 120.6 ?
C13 C12 H28 . . 120.6 ?
C14 C13 C12 . . 120.10(18) ?
C14 C13 H27 . . 120.0 ?
C12 C13 H27 . . 120.0 ?
C15 C14 C13 . . 121.41(16) ?
C15 C14 H10 . . 119.3 ?
C13 C14 H10 . . 119.3 ?
C14 C15 C16 . . 117.92(17) ?
C14 C15 H11 . . 121.0 ?
C16 C15 H11 . . 121.0 ?
N1 C16 C15 . . 127.65(17) ?
N1 C16 C11 . . 111.34(14) ?
C15 C16 C11 . . 120.98(17) ?
C6 C17 C18 . . 110.57(14) ?
C6 C17 H16 . . 109.5 ?
C18 C17 H16 . . 109.5 ?
C6 C17 H17 . . 109.5 ?
C18 C17 H17 . . 109.5 ?
H16 C17 H17 . . 108.1 ?
C21 C18 C19 . . 112.20(15) ?
C21 C18 C17 . . 112.11(14) ?
C19 C18 C17 . . 108.33(13) ?
C21 C18 H18 . . 108.0 ?
C19 C18 H18 . . 108.0 ?
C17 C18 H18 . . 108.0 ?
C20 C19 C18 . . 111.51(14) ?
C20 C19 H19 . . 109.3 ?
C18 C19 H19 . . 109.3 ?
C20 C19 H20 . . 109.3 ?
C18 C19 H20 . . 109.3 ?
H19 C19 H20 . . 108.0 ?
C19 C20 C5 . . 113.91(13) ?
C19 C20 H22 . . 108.8 ?
C5 C20 H22 . . 108.8 ?
C19 C20 H21 . . 108.8 ?
C5 C20 H21 . . 108.8 ?
H22 C20 H21 . . 107.7 ?
C18 C21 H23 . . 109.5 ?
C18 C21 H24 . . 109.5 ?
H23 C21 H24 . . 109.5 ?
C18 C21 H25 . . 109.5 ?
H23 C21 H25 . . 109.5 ?
H24 C21 H25 . . 109.5 ?
O6 C22 O5 . . 125.63(15) ?
O6 C22 C4 . . 122.66(14) ?
O5 C22 C4 . . 111.71(13) ?
O5 C23 C24 . . 110.15(13) ?
O5 C23 C26 . . 110.57(13) ?
C24 C23 C26 . . 112.11(15) ?
O5 C23 C25 . . 101.83(13) ?
C24 C23 C25 . . 110.32(15) ?
C26 C23 C25 . . 111.41(14) ?
C23 C24 H30 . . 109.5 ?
C23 C24 H29 . . 109.5 ?
H30 C24 H29 . . 109.5 ?
C23 C24 H31 . . 109.5 ?
H30 C24 H31 . . 109.5 ?
H29 C24 H31 . . 109.5 ?
C23 C25 H34 . . 109.5 ?
C23 C25 H32 . . 109.5 ?
H34 C25 H32 . . 109.5 ?
C23 C25 H33 . . 109.5 ?
H34 C25 H33 . . 109.5 ?
H32 C25 H33 . . 109.5 ?
C23 C26 H36 . . 109.5 ?
C23 C26 H35 . . 109.5 ?
H36 C26 H35 . . 109.5 ?
C23 C26 H37 . . 109.5 ?
H36 C26 H37 . . 109.5 ?
H35 C26 H37 . . 109.5 ?

loop_
_geom_bond_atom_site_label_1
_geom_bond_atom_site_label_2
_geom_bond_site_symmetry_2
_geom_bond_distance
_geom_bond_publ_flag
O1 C3 . 1.334(2) ?
O1 C2 . 1.4886(18) ?
O2 C7 . 1.342(2) ?
O2 C8 . 1.449(2) ?
O3 C3 . 1.204(2) ?
O4 C7 . 1.209(2) ?
O5 C22 . 1.336(2) ?
O5 C23 . 1.4853(18) ?
O6 C22 . 1.200(2) ?
N1 C16 . 1.391(2) ?
N1 C5 . 1.474(2) ?
N1 H12 . 0.88 ?
C1 C2 . 1.523(2) ?
C1 H9 . 0.98 ?
C1 H8 . 0.98 ?
C1 H1 . 0.98 ?
C2 C10 . 1.517(2) ?
C2 C9 . 1.527(2) ?
C3 C4 . 1.544(2) ?
C4 C11 . 1.520(2) ?
C4 C22 . 1.561(2) ?
C4 C5 . 1.593(2) ?
C5 C20 . 1.540(2) ?
C5 C6 . 1.577(2) ?
C6 C7 . 1.520(2) ?
C6 C17 . 1.530(2) ?
C6 H13 . 1.0 ?
C8 H15 . 0.98 ?
C8 H2 . 0.98 ?
C8 H14 . 0.98 ?
C9 H3 . 0.98 ?
C9 H38 . 0.98 ?
C9 H4 . 0.98 ?
C10 H7 . 0.98 ?
C10 H6 . 0.98 ?
C10 H5 . 0.98 ?
C11 C12 . 1.384(3) ?
C11 C16 . 1.396(2) ?
C12 C13 . 1.400(3) ?
C12 H28 . 0.95 ?
C13 C14 . 1.393(3) ?
C13 H27 . 0.95 ?
C14 C15 . 1.393(3) ?
C14 H10 . 0.95 ?
C15 C16 . 1.395(2) ?
C15 H11 . 0.95 ?
C17 C18 . 1.534(2) ?
C17 H16 . 0.99 ?
C17 H17 . 0.99 ?
C18 C21 . 1.518(2) ?
C18 C19 . 1.528(2) ?
C18 H18 . 1.0 ?
C19 C20 . 1.527(2) ?
C19 H19 . 0.99 ?
C19 H20 . 0.99 ?
C20 H22 . 0.99 ?
C20 H21 . 0.99 ?
C21 H23 . 0.98 ?
C21 H24 . 0.98 ?
C21 H25 . 0.98 ?
C23 C24 . 1.515(2) ?
C23 C26 . 1.525(2) ?
C23 C25 . 1.528(2) ?
C24 H30 . 0.98 ?
C24 H29 . 0.98 ?
C24 H31 . 0.98 ?
C25 H34 . 0.98 ?
C25 H32 . 0.98 ?
C25 H33 . 0.98 ?
C26 H36 . 0.98 ?
C26 H35 . 0.98 ?
C26 H37 . 0.98 ?

loop_
_geom_hbond_atom_site_label_D
_geom_hbond_atom_site_label_H
_geom_hbond_atom_site_label_A
_geom_hbond_site_symmetry_A
_geom_hbond_distance_DH
_geom_hbond_distance_HA
_geom_hbond_distance_DA
_geom_hbond_angle_DHA
_geom_hbond_publ_flag
N1 H12 O4 2_564 0.88 2.47 3.2246(19) 144.3 ?
C1 H9 O3 . 0.98 2.41 2.991(2) 117.2 ?
C6 H13 O1 . 1.00 2.30 2.9653(19) 123.1 ?
C8 H15 O4 2_565 0.98 2.61 3.512(2) 153.3 ?
C9 H4 O6 4_465 0.98 2.60 3.113(2) 112.7 ?
C10 H5 O3 . 0.98 2.52 3.101(2) 117.8 ?
C20 H22 O1 . 0.99 2.49 3.117(2) 120.9 ?
C24 H30 O6 . 0.98 2.45 3.019(2) 116.3 ?
C26 H37 O6 . 0.98 2.37 2.936(2) 115.9 ?

loop_
_geom_torsion_atom_site_label_1
_geom_torsion_atom_site_label_2
_geom_torsion_atom_site_label_3
_geom_torsion_atom_site_label_4
_geom_torsion_site_symmetry_1
_geom_torsion_site_symmetry_2
_geom_torsion_site_symmetry_3
_geom_torsion_site_symmetry_4
_geom_torsion
_geom_torsion_publ_flag
C3 O1 C2 C10 . . . . -64.80(18) ?
C3 O1 C2 C1 . . . . 59.81(19) ?
C3 O1 C2 C9 . . . . 177.12(13) ?
C2 O1 C3 O3 . . . . -3.9(2) ?
C2 O1 C3 C4 . . . . 179.51(12) ?
O3 C3 C4 C11 . . . . 28.1(2) ?
O1 C3 C4 C11 . . . . -155.15(13) ?
O3 C3 C4 C22 . . . . -90.37(18) ?
O1 C3 C4 C22 . . . . 86.38(15) ?
O3 C3 C4 C5 . . . . 148.08(15) ?
O1 C3 C4 C5 . . . . -35.18(18) ?
C16 N1 C5 C20 . . . . 148.39(13) ?
C16 N1 C5 C6 . . . . -90.38(15) ?
C16 N1 C5 C4 . . . . 29.05(16) ?
C11 C4 C5 N1 . . . . -29.95(14) ?
C3 C4 C5 N1 . . . . -157.21(13) ?
C22 C4 C5 N1 . . . . 81.40(14) ?
C11 C4 C5 C20 . . . . -148.64(13) ?
C3 C4 C5 C20 . . . . 84.10(17) ?
C22 C4 C5 C20 . . . . -37.28(17) ?
C11 C4 C5 C6 . . . . 88.43(14) ?
C3 C4 C5 C6 . . . . -38.82(17) ?
C22 C4 C5 C6 . . . . -160.21(12) ?
N1 C5 C6 C7 . . . . 57.06(18) ?
C20 C5 C6 C7 . . . . 179.96(13) ?
C4 C5 C6 C7 . . . . -55.03(17) ?
N1 C5 C6 C17 . . . . -68.71(17) ?
C20 C5 C6 C17 . . . . 54.19(16) ?
C4 C5 C6 C17 . . . . 179.20(13) ?
C8 O2 C7 O4 . . . . 8.8(2) ?
C8 O2 C7 C6 . . . . -173.09(14) ?
C17 C6 C7 O4 . . . . 32.1(2) ?
C5 C6 C7 O4 . . . . -93.5(2) ?
C17 C6 C7 O2 . . . . -145.92(14) ?
C5 C6 C7 O2 . . . . 88.46(16) ?
C3 C4 C11 C12 . . . . -35.5(2) ?
C22 C4 C11 C12 . . . . 83.7(2) ?
C5 C4 C11 C12 . . . . -163.67(18) ?
C3 C4 C11 C16 . . . . 150.13(14) ?
C22 C4 C11 C16 . . . . -90.65(15) ?
C5 C4 C11 C16 . . . . 21.98(16) ?
C16 C11 C12 C13 . . . . -0.4(3) ?
C4 C11 C12 C13 . . . . -174.11(16) ?
C11 C12 C13 C14 . . . . 1.9(3) ?
C12 C13 C14 C15 . . . . -1.5(3) ?
C13 C14 C15 C16 . . . . -0.4(3) ?
C5 N1 C16 C15 . . . . 165.11(16) ?
C5 N1 C16 C11 . . . . -16.64(18) ?
C14 C15 C16 N1 . . . . 179.96(16) ?
C14 C15 C16 C11 . . . . 1.9(2) ?
C12 C11 C16 N1 . . . . -179.89(16) ?
C4 C11 C16 N1 . . . . -4.80(18) ?
C12 C11 C16 C15 . . . . -1.5(3) ?
C4 C11 C16 C15 . . . . 173.59(15) ?
C7 C6 C17 C18 . . . . 171.91(13) ?
C5 C6 C17 C18 . . . . -60.87(17) ?
C6 C17 C18 C21 . . . . -174.16(14) ?
C6 C17 C18 C19 . . . . 61.49(17) ?
C21 C18 C19 C20 . . . . 177.88(14) ?
C17 C18 C19 C20 . . . . -57.83(17) ?
C18 C19 C20 C5 . . . . 55.38(18) ?
N1 C5 C20 C19 . . . . 70.83(17) ?
C6 C5 C20 C19 . . . . -51.86(17) ?
C4 C5 C20 C19 . . . . -176.99(13) ?
C23 O5 C22 O6 . . . . 2.9(2) ?
C23 O5 C22 C4 . . . . -176.83(13) ?
C11 C4 C22 O6 . . . . 36.9(2) ?
C3 C4 C22 O6 . . . . 161.44(16) ?
C5 C4 C22 O6 . . . . -71.32(19) ?
C11 C4 C22 O5 . . . . -143.32(14) ?
C3 C4 C22 O5 . . . . -18.79(19) ?
C5 C4 C22 O5 . . . . 108.45(14) ?
C22 O5 C23 C24 . . . . 63.79(18) ?
C22 O5 C23 C26 . . . . -60.68(19) ?
C22 O5 C23 C25 . . . . -179.17(14) ?
